data_4081130
loop_
_publ_author_name
'Daw, Prosenjit'
'Ghatak, Tapas'
'Doucet, Henri'
'Bera, Jitendra K.'

_publ_section_title
;
 Cyclometalations on the Imidazo[1,2-a][1,8]naphthyridine Framework
;
_journal_issue 15
_journal_name_full Organometallics
_journal_page_first 4306
_journal_paper_doi 10.1021/om4004658
_journal_volume 32
_journal_year 2013
_chemical_formula_moiety 'C36 H24 Cl2 Ir2 N3'
_chemical_formula_sum 'C36 H24 Cl2 Ir2 N3'
_chemical_formula_weight 953.88
_chemical_name_systematic
; 
 ? 
;
_space_group_IT_number 14
_symmetry_cell_setting monoclinic
_symmetry_space_group_name_Hall '-P 2yn'
_symmetry_space_group_name_H-M 'P 1 21/n 1'
_atom_sites_solution_hydrogens geom
_atom_sites_solution_primary direct
_atom_sites_solution_secondary difmap
_audit_creation_method SHELXL-97
_cell_angle_alpha 90.00
_cell_angle_beta 112.676(3)
_cell_angle_gamma 90.00
_cell_formula_units_Z 4
_cell_length_a 13.789(3)
_cell_length_b 16.212(3)
_cell_length_c 15.598(3)
_cell_measurement_reflns_used 4085
_cell_measurement_temperature 100(2)
_cell_measurement_theta_max 25.23
_cell_measurement_theta_min 2.51
_cell_volume 3217.4(11)
_computing_cell_refinement 'Bruker SAINT'
_computing_data_collection 'Bruker APEX'
_computing_data_reduction 'Bruker SAINT'
_computing_molecular_graphics ORTEP
_computing_publication_material ciftab
_computing_structure_refinement 'SHELXL-97 (Sheldrick, 1997)'
_computing_structure_solution 'SHELXS-97 (Sheldrick, 1990)'
_diffrn_ambient_temperature 100(2)
_diffrn_measured_fraction_theta_full 0.983
_diffrn_measured_fraction_theta_max 0.983
_diffrn_measurement_device_type 'Bruker SMART APEX'
_diffrn_measurement_method 'omega scans'
_diffrn_radiation_monochromator graphite
_diffrn_radiation_source 'fine-focus sealed tube'
_diffrn_radiation_type MoK\a
_diffrn_radiation_wavelength 0.71073
_diffrn_reflns_av_R_equivalents 0.0790
_diffrn_reflns_av_sigmaI/netI 0.0855
_diffrn_reflns_limit_h_max 18
_diffrn_reflns_limit_h_min -18
_diffrn_reflns_limit_k_max 21
_diffrn_reflns_limit_k_min -20
_diffrn_reflns_limit_l_max 20
_diffrn_reflns_limit_l_min -20
_diffrn_reflns_number 28356
_diffrn_reflns_theta_full 28.34
_diffrn_reflns_theta_max 28.34
_diffrn_reflns_theta_min 1.89
_exptl_absorpt_coefficient_mu 8.460
_exptl_absorpt_correction_T_max 0.2696
_exptl_absorpt_correction_T_min 0.2262
_exptl_absorpt_correction_type empirical
_exptl_absorpt_process_details SADABS
_exptl_crystal_colour red
_exptl_crystal_density_diffrn 1.969
_exptl_crystal_density_method 'not measured'
_exptl_crystal_description block
_exptl_crystal_F_000 1796
_exptl_crystal_size_max 0.25
_exptl_crystal_size_mid 0.24
_exptl_crystal_size_min 0.21
_refine_diff_density_max 4.646
_refine_diff_density_min -1.237
_refine_diff_density_rms 0.367
_refine_ls_extinction_method none
_refine_ls_goodness_of_fit_ref 1.044
_refine_ls_hydrogen_treatment mixed
_refine_ls_matrix_type full
_refine_ls_number_parameters 343
_refine_ls_number_reflns 7887
_refine_ls_number_restraints 30
_refine_ls_restrained_S_all 1.042
_refine_ls_R_factor_all 0.1320
_refine_ls_R_factor_gt 0.0752
_refine_ls_shift/su_max 0.001
_refine_ls_shift/su_mean 0.000
_refine_ls_structure_factor_coef Fsqd
_refine_ls_weighting_details 'calc w=1/[\s^2^(Fo^2^)+(0.1310P)^2^+0.0000P] where P=(Fo^2^+2Fc^2^)/3'
_refine_ls_weighting_scheme calc
_refine_ls_wR_factor_gt 0.1878
_refine_ls_wR_factor_ref 0.2262
_reflns_number_gt 4759
_reflns_number_total 7887
_reflns_threshold_expression >2sigma(I)
_cod_data_source_file om4004658_si_002.cif
_cod_data_source_block compound3
_cod_depositor_comments
;
The following automatic conversions were performed:

'_symmetry_cell_setting' value 'Monoclinic' changed to 'monoclinic'
according to /home/saulius/struct/CIF-dictionaries/cif_core.dic
dictionary named 'cif_core.dic' version 2.4.2 from 2011-04-26.

Automatic conversion script
Id: cif_fix_values 1891 2012-01-12 08:04:46Z andrius 
;
_cod_original_cell_volume 3217.4(10)
_cod_original_sg_symbol_H-M P21/n
_cod_database_code 4081130

loop_
_symmetry_equiv_pos_as_xyz
'x, y, z'
'-x+1/2, y+1/2, -z+1/2'
'-x, -y, -z'
'x-1/2, -y-1/2, z-1/2'

loop_
_atom_site_label
_atom_site_type_symbol
_atom_site_fract_x
_atom_site_fract_y
_atom_site_fract_z
_atom_site_U_iso_or_equiv
_atom_site_adp_type
_atom_site_occupancy
_atom_site_symmetry_multiplicity
_atom_site_calc_flag
_atom_site_refinement_flags
Ir1 Ir 0.74452(5) 0.17973(3) 0.68012(4) 0.0388(2) Uani 1 1 d .
Ir2 Ir 0.79025(4) 0.06779(3) 0.31155(3) 0.03558(19) Uani 1 1 d .
Cl2 Cl 0.8356(3) -0.0701(2) 0.3726(3) 0.0508(10) Uani 1 1 d .
Cl1 Cl 0.7757(3) 0.0429(2) 0.7432(3) 0.0427(8) Uani 1 1 d .
C20 C 0.7653(12) 0.2694(9) 0.2975(10) 0.053(4) Uani 1 1 d .
H20A H 0.8108 0.3179 0.3071 0.079 Uiso 1 1 calc R
H20B H 0.7486 0.2609 0.3525 0.079 Uiso 1 1 calc R
H20C H 0.7002 0.2783 0.2431 0.079 Uiso 1 1 calc R
C35 C 0.7460(11) 0.1348(6) 0.5599(9) 0.034(3) Uani 1 1 d .
N1 N 0.7434(10) 0.0886(6) 0.4206(7) 0.037(3) Uani 1 1 d .
C34 C 0.6476(12) 0.0869(8) 0.4150(10) 0.042(4) Uani 1 1 d .
C31 C 0.3976(12) 0.1251(8) 0.5764(10) 0.043(3) Uani 1 1 d .
H31 H 0.3419 0.1257 0.5980 0.051 Uiso 1 1 calc R
C28 C 0.4625(11) 0.0672(7) 0.3651(10) 0.039(3) Uani 1 1 d .
H28 H 0.3963 0.0528 0.3187 0.047 Uiso 1 1 calc R
C36 C 0.8070(10) 0.1181(8) 0.5096(9) 0.037(3) Uani 1 1 d .
H36 H 0.8810 0.1255 0.5317 0.045 Uiso 1 1 calc R
C27 C 0.5480(11) 0.0614(7) 0.3454(9) 0.036(3) Uani 1 1 d .
N2 N 0.6468(9) 0.1151(6) 0.4972(8) 0.036(3) Uani 1 1 d .
C23 C 0.5348(14) -0.0583(9) 0.1000(10) 0.054(4) Uani 1 1 d .
H23 H 0.5309 -0.0886 0.0467 0.065 Uiso 1 1 calc R
C22 C 0.6309(12) -0.0231(7) 0.1574(9) 0.037(3) Uani 1 1 d .
H22 H 0.6900 -0.0293 0.1409 0.044 Uiso 1 1 calc R
C14 C 0.9207(11) 0.1603(9) 0.3492(10) 0.042(3) Uani 1 1 d .
C26 C 0.5513(12) 0.0250(8) 0.2583(10) 0.047(4) Uani 1 1 d .
N3 N 0.5820(9) 0.1463(7) 0.6072(7) 0.039(3) Uani 1 1 d .
C33 C 0.5629(12) 0.1179(8) 0.5200(9) 0.039(3) Uani 1 1 d .
C25 C 0.4553(12) -0.0106(9) 0.1956(9) 0.044(4) Uani 1 1 d .
H25 H 0.3939 -0.0062 0.2090 0.053 Uiso 1 1 calc R
C13 C 0.9463(11) 0.0946(10) 0.3088(9) 0.045(4) Uani 1 1 d .
C32 C 0.4994(12) 0.1492(8) 0.6332(10) 0.043(4) Uani 1 1 d .
H32 H 0.5112 0.1689 0.6938 0.052 Uiso 1 1 calc R
C29 C 0.4669(11) 0.0952(7) 0.4562(10) 0.039(3) Uani 1 1 d .
C24 C 0.4499(14) -0.0500(10) 0.1185(11) 0.054(4) Uani 1 1 d .
H24 H 0.3848 -0.0720 0.0772 0.065 Uiso 1 1 calc R
C12 C 0.8656(14) 0.0820(11) 0.2164(11) 0.055(4) Uani 1 1 d .
C21 C 0.6431(10) 0.0211(7) 0.2389(8) 0.031(3) Uani 1 1 d .
C15 C 0.8222(10) 0.1932(8) 0.2817(10) 0.037(3) Uani 1 1 d .
C30 C 0.3810(12) 0.0992(8) 0.4837(11) 0.047(4) Uani 1 1 d .
H30 H 0.3125 0.0849 0.4413 0.056 Uiso 1 1 calc R
C11 C 0.7923(13) 0.1469(11) 0.2009(10) 0.050(4) Uani 1 1 d .
C19 C 0.9847(11) 0.2010(10) 0.4389(10) 0.047(4) Uani 1 1 d .
H19A H 1.0487 0.1688 0.4709 0.070 Uiso 1 1 calc R
H19B H 0.9437 0.2042 0.4780 0.070 Uiso 1 1 calc R
H19C H 1.0037 0.2567 0.4268 0.070 Uiso 1 1 calc R
C16 C 0.7055(14) 0.1635(12) 0.1113(11) 0.073(6) Uani 1 1 d .
H16A H 0.6403 0.1718 0.1214 0.110 Uiso 1 1 calc R
H16B H 0.6971 0.1165 0.0695 0.110 Uiso 1 1 calc R
H16C H 0.7213 0.2132 0.0834 0.110 Uiso 1 1 calc R
C18 C 1.0401(14) 0.0366(12) 0.3555(14) 0.078(6) Uani 1 1 d .
H18A H 1.0851 0.0366 0.3199 0.116 Uiso 1 1 calc R
H18B H 1.0144 -0.0194 0.3576 0.116 Uiso 1 1 calc R
H18C H 1.0806 0.0557 0.4190 0.116 Uiso 1 1 calc R
C17 C 0.8790(15) 0.0216(14) 0.1454(15) 0.089(7) Uani 1 1 d .
H17A H 0.8120 -0.0060 0.1110 0.134 Uiso 1 1 calc R
H17B H 0.9324 -0.0197 0.1781 0.134 Uiso 1 1 calc R
H17C H 0.9014 0.0521 0.1019 0.134 Uiso 1 1 calc R
C1 C 0.7088(8) 0.3058(6) 0.7051(8) 0.083(6) Uiso 1 1 d G
C2 C 0.7876(9) 0.3019(7) 0.6678(8) 0.134(6) Uani 1 1 d GU
C3 C 0.8745(9) 0.2578(7) 0.7314(8) 0.092(7) Uani 1 1 d GU
C4 C 0.8494(9) 0.2347(7) 0.8082(8) 0.092(7) Uiso 1 1 d G
C5 C 0.7469(8) 0.2643(6) 0.7919(8) 0.081(6) Uiso 1 1 d G
C6 C 0.6030(12) 0.3471(10) 0.6604(12) 0.19(2) Uani 1 1 d G
C7 C 0.7803(14) 0.3380(11) 0.5763(12) 0.134(6) Uani 1 1 d G
C8 C 0.9850(14) 0.2361(11) 0.7270(13) 0.192(14) Uani 1 1 d GU
C9 C 0.9217(14) 0.1839(11) 0.8954(12) 0.167(13) Uani 1 1 d GU
C10 C 0.6837(13) 0.2690(10) 0.8505(11) 0.134(6) Uani 1 1 d GU

loop_
_atom_site_aniso_label
_atom_site_aniso_U_11
_atom_site_aniso_U_22
_atom_site_aniso_U_33
_atom_site_aniso_U_23
_atom_site_aniso_U_13
_atom_site_aniso_U_12
Ir1 0.0496(4) 0.0284(3) 0.0369(3) -0.0089(2) 0.0152(3) -0.0057(2)
Ir2 0.0477(4) 0.0293(3) 0.0223(3) 0.00055(19) 0.0053(2) 0.0023(2)
Cl2 0.073(3) 0.0330(18) 0.0326(18) -0.0002(14) 0.0045(17) 0.0079(16)
Cl1 0.048(2) 0.0316(17) 0.046(2) -0.0049(15) 0.0157(16) -0.0022(15)
C20 0.055(10) 0.052(10) 0.040(9) 0.022(7) 0.006(7) 0.006(7)
C35 0.056(9) 0.008(5) 0.039(8) -0.010(5) 0.019(7) -0.005(5)
N1 0.056(8) 0.019(5) 0.027(6) -0.007(4) 0.004(5) -0.002(5)
C34 0.048(9) 0.020(6) 0.045(9) 0.007(6) 0.004(7) -0.004(6)
C31 0.051(9) 0.023(6) 0.053(9) 0.002(6) 0.018(7) -0.001(6)
C28 0.044(8) 0.018(6) 0.039(8) 0.008(5) -0.001(6) 0.004(5)
C36 0.030(7) 0.035(7) 0.039(8) -0.009(6) 0.004(6) -0.010(5)
C27 0.050(9) 0.023(6) 0.030(7) 0.003(5) 0.008(6) -0.006(6)
N2 0.047(7) 0.025(6) 0.032(6) -0.002(5) 0.012(5) -0.005(5)
C23 0.079(12) 0.052(10) 0.018(7) -0.008(6) 0.004(7) -0.011(8)
C22 0.056(9) 0.025(6) 0.030(7) -0.002(5) 0.017(6) -0.009(6)
C14 0.043(8) 0.046(8) 0.036(8) 0.000(6) 0.015(7) -0.010(6)
C26 0.058(10) 0.029(7) 0.034(8) 0.009(6) -0.006(7) -0.001(6)
N3 0.049(7) 0.035(6) 0.022(6) 0.005(5) 0.004(5) -0.004(5)
C33 0.055(9) 0.032(7) 0.027(7) 0.005(5) 0.012(7) -0.002(6)
C25 0.051(9) 0.046(8) 0.022(7) -0.002(6) 0.001(6) -0.005(7)
C13 0.040(8) 0.073(11) 0.025(7) -0.001(7) 0.015(6) 0.002(7)
C32 0.064(10) 0.023(6) 0.037(8) -0.006(6) 0.013(7) 0.005(6)
C29 0.048(9) 0.014(6) 0.048(9) 0.007(5) 0.011(7) 0.002(5)
C24 0.058(11) 0.064(11) 0.030(8) 0.013(7) 0.005(7) -0.014(8)
C12 0.062(11) 0.075(12) 0.031(8) -0.006(8) 0.020(8) -0.017(9)
C21 0.040(8) 0.025(6) 0.026(7) 0.006(5) 0.010(6) -0.002(5)
C15 0.026(7) 0.035(7) 0.041(8) 0.002(6) 0.005(6) -0.004(5)
C30 0.057(10) 0.016(6) 0.052(9) 0.011(6) 0.003(8) 0.008(6)
C11 0.055(10) 0.070(11) 0.026(7) 0.006(7) 0.018(7) -0.022(8)
C19 0.044(9) 0.060(10) 0.036(8) 0.003(7) 0.015(7) 0.001(7)
C16 0.065(12) 0.098(15) 0.040(10) 0.033(9) 0.001(9) -0.021(10)
C18 0.056(12) 0.087(14) 0.082(15) -0.028(12) 0.018(10) 0.012(10)
C17 0.055(12) 0.13(2) 0.086(15) -0.043(14) 0.036(11) -0.026(12)
C2 0.134(6) 0.134(6) 0.134(6) 0.0001(7) 0.052(2) -0.0005(7)
C3 0.092(7) 0.092(7) 0.093(7) -0.0008(10) 0.036(3) 0.0000(10)
C6 0.12(2) 0.047(13) 0.28(4) -0.05(2) -0.06(2) 0.025(14)
C7 0.134(6) 0.134(6) 0.134(6) 0.0001(7) 0.052(2) -0.0005(7)
C8 0.192(14) 0.192(14) 0.192(14) -0.0002(10) 0.074(6) 0.0000(10)
C9 0.167(13) 0.167(13) 0.167(13) 0.0001(10) 0.064(5) 0.0000(10)
C10 0.134(6) 0.134(6) 0.134(6) 0.0001(7) 0.052(2) -0.0005(7)

loop_
_atom_type_symbol
_atom_type_description
_atom_type_scat_dispersion_real
_atom_type_scat_dispersion_imag
_atom_type_scat_source
C C 0.0033 0.0016 'International Tables Vol C Tables 4.2.6.8 and 6.1.1.4'
H H 0.0000 0.0000 'International Tables Vol C Tables 4.2.6.8 and 6.1.1.4'
N N 0.0061 0.0033 'International Tables Vol C Tables 4.2.6.8 and 6.1.1.4'
Ir Ir -1.4442 7.9887 'International Tables Vol C Tables 4.2.6.8 and 6.1.1.4'
Cl Cl 0.1484 0.1585 'International Tables Vol C Tables 4.2.6.8 and 6.1.1.4'

loop_
_geom_angle_atom_site_label_1
_geom_angle_atom_site_label_2
_geom_angle_atom_site_label_3
_geom_angle
C35 Ir1 C3 105.1(5)
C35 Ir1 C2 98.7(5)
C3 Ir1 C2 39.7(2)
C35 Ir1 C4 140.0(5)
C3 Ir1 C4 39.1(2)
C2 Ir1 C4 65.3(3)
C35 Ir1 N3 78.5(5)
C3 Ir1 N3 156.9(4)
C2 Ir1 N3 117.5(4)
C4 Ir1 N3 141.5(5)
C35 Ir1 C1 126.2(5)
C3 Ir1 C1 65.2(3)
C2 Ir1 C1 38.8(2)
C4 Ir1 C1 64.1(3)
N3 Ir1 C1 94.0(4)
C35 Ir1 C5 162.7(4)
C3 Ir1 C5 64.6(3)
C2 Ir1 C5 64.4(3)
C4 Ir1 C5 37.9(2)
N3 Ir1 C5 105.6(4)
C1 Ir1 C5 37.8(2)
C35 Ir1 Cl1 89.0(3)
C3 Ir1 Cl1 114.4(3)
C2 Ir1 Cl1 154.0(3)
C4 Ir1 Cl1 93.0(3)
N3 Ir1 Cl1 88.3(3)
C1 Ir1 Cl1 144.5(3)
C5 Ir1 Cl1 107.7(3)
C21 Ir2 N1 87.6(5)
C21 Ir2 C12 107.4(6)
N1 Ir2 C12 161.5(5)
C21 Ir2 C11 95.3(5)
N1 Ir2 C11 131.7(6)
C12 Ir2 C11 38.5(6)
C21 Ir2 C15 117.9(5)
N1 Ir2 C15 100.2(5)
C12 Ir2 C15 63.5(6)
C11 Ir2 C15 37.4(6)
C21 Ir2 C13 145.6(5)
N1 Ir2 C13 126.8(5)
C12 Ir2 C13 39.2(6)
C11 Ir2 C13 63.6(6)
C15 Ir2 C13 62.1(6)
C21 Ir2 C14 156.4(5)
N1 Ir2 C14 98.6(5)
C12 Ir2 C14 63.4(6)
C11 Ir2 C14 63.6(5)
C15 Ir2 C14 38.7(5)
C13 Ir2 C14 35.4(5)
C21 Ir2 Cl2 85.8(3)
N1 Ir2 Cl2 86.7(3)
C12 Ir2 Cl2 104.7(5)
C11 Ir2 Cl2 141.6(5)
C15 Ir2 Cl2 155.4(4)
C13 Ir2 Cl2 94.8(4)
C14 Ir2 Cl2 117.2(4)
N2 C35 C36 102.0(11)
N2 C35 Ir1 112.3(10)
C36 C35 Ir1 145.6(10)
C34 N1 C36 107.8(12)
C34 N1 Ir2 125.3(10)
C36 N1 Ir2 126.3(10)
N1 C34 N2 108.0(12)
N1 C34 C27 135.1(15)
N2 C34 C27 116.9(14)
C32 C31 C30 116.9(14)
C27 C28 C29 122.3(13)
C35 C36 N1 110.0(12)
C28 C27 C34 118.4(13)
C28 C27 C26 125.2(13)
C34 C27 C26 116.3(13)
C33 N2 C34 125.7(12)
C33 N2 C35 121.9(12)
C34 N2 C35 112.2(12)
C24 C23 C22 121.3(15)
C23 C22 C21 122.4(14)
C13 C14 C15 106.8(13)
C13 C14 C19 128.3(14)
C15 C14 C19 124.3(13)
C13 C14 Ir2 71.2(9)
C15 C14 Ir2 68.0(7)
C19 C14 Ir2 131.9(10)
C21 C26 C25 120.4(14)
C21 C26 C27 123.7(12)
C25 C26 C27 115.8(15)
C32 N3 C33 116.8(12)
C32 N3 Ir1 131.2(9)
C33 N3 Ir1 111.9(10)
N2 C33 N3 115.1(13)
N2 C33 C29 119.6(13)
N3 C33 C29 125.3(15)
C24 C25 C26 121.6(17)
C14 C13 C12 109.5(14)
C14 C13 C18 125.7(14)
C12 C13 C18 124.5(15)
C14 C13 Ir2 73.4(9)
C12 C13 Ir2 67.3(9)
C18 C13 Ir2 121.2(12)
N3 C32 C31 123.9(13)
C33 C29 C30 117.4(14)
C33 C29 C28 117.0(14)
C30 C29 C28 125.6(13)
C23 C24 C25 119.9(15)
C11 C12 C13 106.7(14)
C11 C12 C17 128.8(16)
C13 C12 C17 122.8(16)
C11 C12 Ir2 72.0(9)
C13 C12 Ir2 73.5(9)
C17 C12 Ir2 131.2(13)
C26 C21 C22 114.2(12)
C26 C21 Ir2 130.1(10)
C22 C21 Ir2 115.7(10)
C11 C15 C14 109.0(13)
C11 C15 C20 126.2(13)
C14 C15 C20 124.7(13)
C11 C15 Ir2 71.0(8)
C14 C15 Ir2 73.3(8)
C20 C15 Ir2 124.2(10)
C29 C30 C31 119.5(14)
C15 C11 C12 107.8(14)
C15 C11 C16 127.7(17)
C12 C11 C16 124.4(16)
C15 C11 Ir2 71.7(8)
C12 C11 Ir2 69.5(9)
C16 C11 Ir2 127.7(11)
C5 C1 C2 108.0
C5 C1 C6 126.0
C2 C1 C6 126.0
C5 C1 Ir1 72.4(4)
C2 C1 Ir1 67.7(4)
C6 C1 Ir1 125.4(3)
C1 C2 C3 108.0
C1 C2 C7 126.0
C3 C2 C7 126.0
C1 C2 Ir1 73.5(4)
C3 C2 Ir1 69.7(4)
C7 C2 Ir1 122.4(4)
C4 C3 C2 108.0
C4 C3 C8 121.8
C2 C3 C8 130.2
C4 C3 Ir1 73.1(4)
C2 C3 Ir1 70.6(4)
C8 C3 Ir1 123.0(4)
C5 C4 C3 108.0
C5 C4 C9 125.9
C3 C4 C9 126.0
C5 C4 Ir1 73.0(4)
C3 C4 Ir1 67.8(4)
C9 C4 Ir1 124.1(4)
C1 C5 C4 108.0
C1 C5 C10 118.1
C4 C5 C10 133.3
C1 C5 Ir1 69.8(4)
C4 C5 Ir1 69.0(3)
C10 C5 Ir1 133.0(4)

loop_
_geom_bond_atom_site_label_1
_geom_bond_atom_site_label_2
_geom_bond_distance
Ir1 C35 2.019(13)
Ir1 C3 2.085(12)
Ir1 C2 2.097(11)
Ir1 C4 2.155(11)
Ir1 N3 2.155(11)
Ir1 C1 2.173(10)
Ir1 C5 2.208(11)
Ir1 Cl1 2.398(4)
Ir2 C21 2.049(13)
Ir2 N1 2.067(12)
Ir2 C12 2.127(16)
Ir2 C11 2.159(14)
Ir2 C15 2.169(13)
Ir2 C13 2.211(15)
Ir2 C14 2.239(14)
Ir2 Cl2 2.416(3)
C20 C15 1.53(2)
C35 N2 1.378(17)
C35 C36 1.380(19)
N1 C34 1.290(19)
N1 C36 1.410(16)
C34 N2 1.365(19)
C34 C27 1.445(19)
C31 C32 1.40(2)
C31 C30 1.44(2)
C28 C27 1.33(2)
C28 C29 1.47(2)
C27 C26 1.50(2)
N2 C33 1.335(18)
C23 C24 1.32(2)
C23 C22 1.40(2)
C22 C21 1.412(17)
C14 C13 1.35(2)
C14 C15 1.461(19)
C14 C19 1.489(19)
C26 C21 1.41(2)
C26 C25 1.429(19)
N3 C32 1.349(19)
N3 C33 1.362(17)
C33 C29 1.365(19)
C25 C24 1.34(2)
C13 C12 1.46(2)
C13 C18 1.54(2)
C29 C30 1.41(2)
C12 C11 1.41(2)
C12 C17 1.54(2)
C15 C11 1.39(2)
C11 C16 1.47(2)
C1 C5 1.419(7)
C1 C2 1.419(7)
C1 C6 1.509(7)
C2 C3 1.419(7)
C2 C7 1.509(7)
C3 C4 1.419(7)
C3 C8 1.592(8)
C4 C5 1.419(7)
C4 C9 1.574(7)
C5 C10 1.490(7)
